data_4030688
loop_
_publ_author_name
'Wang, Huijing'
'Tang, Pei'
'Zhou, Qilong'
'Zhang, Dan'
'Chen, Zhitao'
'Huang, Hongxiu'
'Qin, Yong'

_publ_section_title
;
 One-pot synthesis of multisubstituted butyrolactonimidates: total
 synthesis of (-)-nephrosteranic Acid.
;
_journal_issue 5
_journal_name_full 'The Journal of organic chemistry'
_journal_page_first 2494
_journal_page_last 2502
_journal_paper_doi 10.1021/jo5029166
_journal_volume 80
_journal_year 2015
_chemical_formula_moiety 'C21 H31 N O6 S'
_chemical_formula_sum 'C21 H31 N O6 S'
_chemical_formula_weight 425.53
_chemical_name_systematic
;
 ?
;
_space_group_crystal_system orthorhombic
_space_group_IT_number 19
_space_group_name_Hall 'P 2ac 2ab'
_space_group_name_H-M_alt 'P 21 21 21'
_symmetry_space_group_name_Hall 'P 2ac 2ab'
_symmetry_space_group_name_H-M 'P 21 21 21'
_atom_sites_solution_hydrogens geom
_atom_sites_solution_primary iterative
_audit_creation_date 2014-04-10
_audit_creation_method
;
Olex2 1.2
(compiled 2013.11.15 svn.r2834 for OlexSys, GUI svn.r4720)
;
_cell_angle_alpha 90
_cell_angle_beta 90
_cell_angle_gamma 90
_cell_formula_units_Z 4
_cell_length_a 8.7841(5)
_cell_length_b 9.9078(5)
_cell_length_c 27.3053(14)
_cell_measurement_reflns_used 3221
_cell_measurement_temperature 293(2)
_cell_measurement_theta_max 21.5200
_cell_measurement_theta_min 3.1670
_cell_volume 2376.4(2)
_computing_cell_refinement
;
CrysAlisPro, Agilent Technologies,
Version 1.171.36.28 (release 01-02-2013 CrysAlis171 .NET)
(compiled Feb  1 2013,16:14:44)
;
_computing_data_collection
;
CrysAlisPro, Agilent Technologies,
Version 1.171.36.28 (release 01-02-2013 CrysAlis171 .NET)
(compiled Feb  1 2013,16:14:44)
;
_computing_data_reduction
;
CrysAlisPro, Agilent Technologies,
Version 1.171.36.28 (release 01-02-2013 CrysAlis171 .NET)
(compiled Feb  1 2013,16:14:44)
;
_computing_molecular_graphics 'Olex2 (Dolomanov et al., 2009)'
_computing_publication_material 'Olex2 (Dolomanov et al., 2009)'
_computing_structure_refinement 'ShelXL (Sheldrick, 2008)'
_computing_structure_solution
;
Superflip (Palatinus & Chapuis, 2007;Palatinus & van der Lee, 2008;
Palatinus et al., 2012)
;
_diffrn_ambient_temperature 293.15
_diffrn_detector_area_resol_mean 16.0874
_diffrn_measured_fraction_theta_full 0.996
_diffrn_measured_fraction_theta_max 0.996
_diffrn_measurement_details
;
  1 omega  -26.00   -1.00   1.0000   22.0000
omega____ theta____ kappa____ phi______ frames
    -      -17.3611  -97.0000   89.0000 25

  2 omega  -27.00    1.00   1.0000   22.0000
omega____ theta____ kappa____ phi______ frames
    -       19.1580  -97.0000   89.0000 28

  3 omega   -8.00   18.00   1.0000   22.0000
omega____ theta____ kappa____ phi______ frames
    -       19.1580   97.0000 -162.0000 26

  4 omega   -7.00   25.00   1.0000   22.0000
omega____ theta____ kappa____ phi______ frames
    -      -17.3611  -99.0000  -60.0000 32

  5 omega  -39.00   51.00   1.0000   22.0000
omega____ theta____ kappa____ phi______ frames
    -      -17.3611   57.0000  -60.0000 90

  6 omega    9.00   56.00   1.0000   22.0000
omega____ theta____ kappa____ phi______ frames
    -       19.1580  -97.0000   89.0000 47
;
_diffrn_measurement_device_type 'Xcalibur, Eos'
_diffrn_measurement_method '\w scans'
_diffrn_orient_matrix_UB_11 -0.0380154000
_diffrn_orient_matrix_UB_12 0.0310039000
_diffrn_orient_matrix_UB_13 -0.0199674000
_diffrn_orient_matrix_UB_21 -0.0062007000
_diffrn_orient_matrix_UB_22 0.0606719000
_diffrn_orient_matrix_UB_23 0.0136303000
_diffrn_orient_matrix_UB_31 0.0710132000
_diffrn_orient_matrix_UB_32 0.0218885000
_diffrn_orient_matrix_UB_33 -0.0094937000
_diffrn_radiation_monochromator graphite
_diffrn_radiation_type MoK\a
_diffrn_radiation_wavelength 0.71073
_diffrn_reflns_av_R_equivalents 0.0424
_diffrn_reflns_av_unetI/netI 0.0761
_diffrn_reflns_Laue_measured_fraction_full 0.996
_diffrn_reflns_Laue_measured_fraction_max 0.996
_diffrn_reflns_limit_h_max 9
_diffrn_reflns_limit_h_min -10
_diffrn_reflns_limit_k_max 12
_diffrn_reflns_limit_k_min -11
_diffrn_reflns_limit_l_max 31
_diffrn_reflns_limit_l_min -34
_diffrn_reflns_number 11332
_diffrn_reflns_point_group_measured_fraction_full 0.976
_diffrn_reflns_point_group_measured_fraction_max 0.972
_diffrn_reflns_theta_full 25.242
_diffrn_reflns_theta_max 26.368
_diffrn_reflns_theta_min 2.984
_diffrn_source 'Enhance (Mo) X-ray Source'
_exptl_absorpt_coefficient_mu 0.170
_exptl_absorpt_correction_T_max 1.00000
_exptl_absorpt_correction_T_min 0.93090
_exptl_absorpt_correction_type multi-scan
_exptl_absorpt_process_details
;
CrysAlisPro, Agilent Technologies,
Version 1.171.36.28 (release 01-02-2013 CrysAlis171 .NET)
(compiled Feb  1 2013,16:14:44)
Empirical absorption correction using spherical harmonics,
 implemented in SCALE3 ABSPACK scaling algorithm.
;
_exptl_crystal_colour
;
;
_exptl_crystal_density_diffrn 1.189
_exptl_crystal_description
;
;
_exptl_crystal_F_000 912
_exptl_crystal_size_max 0.3
_exptl_crystal_size_mid 0.2
_exptl_crystal_size_min 0.2
_refine_diff_density_max 0.511
_refine_diff_density_min -0.187
_refine_diff_density_rms 0.041
_refine_ls_abs_structure_details
;
 Flack x determined using 865 quotients [(I+)-(I-)]/[(I+)+(I-)]
 (Parsons and Flack (2004), Acta Cryst. A60, s61).
;
_refine_ls_abs_structure_Flack -0.06(7)
_refine_ls_extinction_method none
_refine_ls_goodness_of_fit_ref 1.015
_refine_ls_hydrogen_treatment mixed
_refine_ls_matrix_type full
_refine_ls_number_parameters 269
_refine_ls_number_reflns 4716
_refine_ls_number_restraints 0
_refine_ls_restrained_S_all 1.015
_refine_ls_R_factor_all 0.1064
_refine_ls_R_factor_gt 0.0608
_refine_ls_shift/su_max 0.000
_refine_ls_shift/su_mean 0.000
_refine_ls_structure_factor_coef Fsqd
_refine_ls_weighting_details
;
 w=1/[\s^2^(Fo^2^)+(0.0533P)^2^]
 where P=(Fo^2^+2Fc^2^)/3
;
_refine_ls_weighting_scheme calc
_refine_ls_wR_factor_gt 0.1204
_refine_ls_wR_factor_ref 0.1430
_reflns_Friedel_coverage 0.703
_reflns_Friedel_fraction_full 0.950
_reflns_Friedel_fraction_max 0.939
_reflns_number_gt 2869
_reflns_number_total 4716
_reflns_threshold_expression 'I > 2\s(I)'
_cod_data_source_file jo5029166_si_001.cif
_cod_data_source_block 140409_s1_lyf_m
_cod_depositor_comments 'Adding full bibliography for 4030688.cif.'
_cod_database_code 4030688
_shelxl_version_number 2013-2
_chemical_oxdiff_formula c12h14n2o3s1
_shelx_space_group_comment
;
The symmetry employed for this shelxl refinement is uniquely defined
by the following loop, which should always be used as a source of
symmetry information in preference to the above space-group names.
They are only intended as comments.
;
_shelx_estimated_absorpt_t_max 0.967
_shelx_estimated_absorpt_t_min 0.951
_reflns_odcompleteness_completeness 99.57
_reflns_odcompleteness_iscentric 1
_reflns_odcompleteness_theta 26.32
_olex2_refinement_description
;
1. Fixed Uiso
 At 1.2 times of:
  All C(H) groups, All C(H,H) groups
 At 1.5 times of:
  All C(H,H,H) groups
2.a Ternary CH refined with riding coordinates:
 C7(H7), C8(H8), C9(H9)
2.b Secondary CH2 refined with riding coordinates:
 C12(H12A,H12B)
2.c Aromatic/amide H refined with riding coordinates:
 C2(H2), C3(H3), C4(H4), C5(H5), C6(H6)
2.d Idealised Me refined as rotating group:
 C11(H11A,H11B,H11C), C13(H13A,H13B,H13C), C15(H15A,H15B,H15C), C17(H17A,H17B,
 H17C), C19(H19A,H19B,H19C), C20(H20A,H20B,H20C), C21(H21A,H21B,H21C)
;

loop_
_space_group_symop_operation_xyz
'x, y, z'
'-x+1/2, -y, z+1/2'
'x+1/2, -y+1/2, -z'
'-x, y+1/2, -z+1/2'

loop_
_atom_site_label
_atom_site_type_symbol
_atom_site_fract_x
_atom_site_fract_y
_atom_site_fract_z
_atom_site_U_iso_or_equiv
_atom_site_adp_type
_atom_site_occupancy
_atom_site_site_symmetry_order
_atom_site_calc_flag
_atom_site_refinement_flags_posn
C1 C -0.6970(6) -0.5710(5) -0.08491(15) 0.0470(12) Uani 1 1 d .
C2 C -0.7228(7) -0.7075(5) -0.08032(18) 0.0648(16) Uani 1 1 d .
H2 H -0.6587 -0.7671 -0.0967 0.078 Uiso 1 1 calc R
C3 C -0.8386(8) -0.7589(7) -0.0527(2) 0.087(2) Uani 1 1 d .
H3 H -0.8506 -0.8518 -0.0497 0.105 Uiso 1 1 calc R
C4 C -0.9377(8) -0.6721(9) -0.0293(2) 0.093(2) Uani 1 1 d .
H4 H -1.0190 -0.7064 -0.0114 0.111 Uiso 1 1 calc R
C5 C -0.9168(7) -0.5376(8) -0.0325(2) 0.086(2) Uani 1 1 d .
H5 H -0.9827 -0.4795 -0.0162 0.104 Uiso 1 1 calc R
C6 C -0.7948(6) -0.4838(6) -0.06060(17) 0.0646(15) Uani 1 1 d .
H6 H -0.7807 -0.3910 -0.0627 0.078 Uiso 1 1 calc R
C7 C -0.5622(5) -0.5246(4) -0.11525(15) 0.0424(11) Uani 1 1 d .
H7 H -0.4946 -0.6030 -0.1177 0.051 Uiso 1 1 calc R
C8 C -0.4664(5) -0.4121(4) -0.09013(15) 0.0417(11) Uani 1 1 d .
H8 H -0.5290 -0.3307 -0.0868 0.050 Uiso 1 1 calc R
C9 C -0.6041(5) -0.4870(4) -0.16882(15) 0.0427(11) Uani 1 1 d .
H9 H -0.5082 -0.4764 -0.1868 0.051 Uiso 1 1 calc R
C10 C -0.6898(6) -0.6041(5) -0.19258(15) 0.0461(12) Uani 1 1 d .
C11 C -0.6636(7) -0.8291(5) -0.2203(2) 0.0776(18) Uani 1 1 d .
H11A H -0.6969 -0.8089 -0.2530 0.116 Uiso 1 1 calc GR
H11B H -0.7489 -0.8580 -0.2011 0.116 Uiso 1 1 calc GR
H11C H -0.5887 -0.8996 -0.2213 0.116 Uiso 1 1 calc GR
C12 C -0.4142(6) -0.4581(5) -0.03921(16) 0.0599(14) Uani 1 1 d .
H12A H -0.5029 -0.4838 -0.0202 0.072 Uiso 1 1 calc R
H12B H -0.3505 -0.5375 -0.0428 0.072 Uiso 1 1 calc R
C13 C -0.3262(7) -0.3509(6) -0.01128(19) 0.0828(19) Uani 1 1 d .
H13A H -0.2354 -0.3282 -0.0290 0.124 Uiso 1 1 calc GR
H13B H -0.2992 -0.3850 0.0205 0.124 Uiso 1 1 calc GR
H13C H -0.3883 -0.2719 -0.0076 0.124 Uiso 1 1 calc GR
C14 C -0.6951(6) -0.3592(5) -0.17679(19) 0.0497(12) Uani 1 1 d .
C15 C -0.7698(8) -0.2035(6) -0.2376(2) 0.087(2) Uani 1 1 d .
H15A H -0.7376 -0.1749 -0.2696 0.131 Uiso 1 1 calc GR
H15B H -0.7482 -0.1336 -0.2143 0.131 Uiso 1 1 calc GR
H15C H -0.8773 -0.2211 -0.2380 0.131 Uiso 1 1 calc GR
C16 C -0.3292(5) -0.3801(5) -0.12132(15) 0.0437(11) Uani 1 1 d .
C17 C -0.1061(6) -0.4804(6) -0.15621(19) 0.0692(16) Uani 1 1 d .
H17A H -0.1254 -0.4488 -0.1889 0.104 Uiso 1 1 calc GR
H17B H -0.0576 -0.5672 -0.1576 0.104 Uiso 1 1 calc GR
H17C H -0.0408 -0.4177 -0.1396 0.104 Uiso 1 1 calc GR
C18 C -0.2223(6) -0.0120(5) -0.12674(18) 0.0599(14) Uani 1 1 d .
C19 C -0.1243(9) -0.0528(7) -0.0839(2) 0.115(3) Uani 1 1 d .
H19A H -0.1881 -0.0774 -0.0568 0.172 Uiso 1 1 calc GR
H19B H -0.0604 0.0215 -0.0746 0.172 Uiso 1 1 calc GR
H19C H -0.0621 -0.1284 -0.0930 0.172 Uiso 1 1 calc GR
C20 C -0.1361(8) -0.0143(6) -0.1741(2) 0.095(2) Uani 1 1 d .
H20A H -0.0839 -0.0989 -0.1774 0.143 Uiso 1 1 calc GR
H20B H -0.0634 0.0580 -0.1745 0.143 Uiso 1 1 calc GR
H20C H -0.2058 -0.0034 -0.2009 0.143 Uiso 1 1 calc GR
C21 C -0.2946(9) 0.1264(6) -0.1185(3) 0.100(2) Uani 1 1 d .
H21A H -0.3600 0.1478 -0.1456 0.149 Uiso 1 1 calc GR
H21B H -0.2161 0.1934 -0.1159 0.149 Uiso 1 1 calc GR
H21C H -0.3531 0.1249 -0.0888 0.149 Uiso 1 1 calc GR
N1 N -0.2811(5) -0.2690(4) -0.13920(14) 0.0531(11) Uani 1 1 d .
O1 O -0.4646(5) -0.0984(4) -0.17620(18) 0.1073(16) Uani 1 1 d .
O2 O -0.2491(4) -0.4919(3) -0.12984(12) 0.0563(9) Uani 1 1 d .
O3 O -0.6889(4) -0.3254(3) -0.22405(12) 0.0653(11) Uani 1 1 d .
O4 O -0.7620(4) -0.2965(4) -0.14613(13) 0.0679(11) Uani 1 1 d .
O5 O -0.8219(4) -0.6024(4) -0.20334(12) 0.0641(10) Uani 1 1 d .
O6 O -0.5971(4) -0.7088(3) -0.19847(11) 0.0593(9) Uani 1 1 d .
S1 S -0.38483(17) -0.12674(14) -0.12933(6) 0.0685(4) Uani 1 1 d .

loop_
_atom_site_aniso_label
_atom_site_aniso_U_11
_atom_site_aniso_U_22
_atom_site_aniso_U_33
_atom_site_aniso_U_23
_atom_site_aniso_U_13
_atom_site_aniso_U_12
C1 0.043(3) 0.060(3) 0.038(2) 0.000(2) -0.002(2) -0.010(3)
C2 0.075(4) 0.054(3) 0.065(3) 0.010(3) 0.005(3) -0.023(3)
C3 0.105(6) 0.083(5) 0.074(4) 0.014(4) 0.001(4) -0.043(5)
C4 0.076(5) 0.136(7) 0.066(4) 0.020(4) 0.005(3) -0.050(5)
C5 0.064(4) 0.127(6) 0.068(4) -0.002(4) 0.022(3) -0.007(4)
C6 0.052(3) 0.077(4) 0.064(3) -0.002(3) 0.013(3) -0.008(3)
C7 0.038(3) 0.038(2) 0.050(3) -0.001(2) 0.002(2) -0.003(2)
C8 0.037(3) 0.043(3) 0.045(3) 0.004(2) 0.001(2) -0.006(2)
C9 0.042(3) 0.040(3) 0.046(2) -0.001(2) 0.003(2) -0.001(2)
C10 0.048(3) 0.055(3) 0.035(2) -0.001(2) 0.009(2) 0.000(3)
C11 0.091(5) 0.055(3) 0.087(4) -0.026(3) -0.008(3) 0.006(3)
C12 0.063(3) 0.066(3) 0.051(3) 0.005(2) -0.005(3) -0.010(3)
C13 0.096(5) 0.092(4) 0.060(3) -0.001(3) -0.022(3) -0.020(4)
C14 0.048(3) 0.046(3) 0.054(3) 0.000(2) 0.001(2) -0.004(3)
C15 0.114(6) 0.062(4) 0.085(4) 0.017(3) -0.019(4) 0.022(4)
C16 0.038(3) 0.047(3) 0.046(2) -0.001(2) -0.006(2) -0.003(2)
C17 0.041(3) 0.080(4) 0.086(4) -0.010(3) 0.012(3) 0.004(3)
C18 0.075(4) 0.047(3) 0.058(3) -0.001(2) -0.006(3) -0.015(3)
C19 0.137(7) 0.101(5) 0.107(5) 0.010(4) -0.065(5) -0.040(5)
C20 0.103(5) 0.080(4) 0.102(5) 0.008(4) 0.022(4) -0.030(4)
C21 0.122(6) 0.061(4) 0.116(5) -0.007(4) -0.001(4) -0.025(4)
N1 0.051(3) 0.042(2) 0.066(3) -0.0017(19) 0.004(2) -0.005(2)
O1 0.092(3) 0.072(3) 0.159(4) 0.021(3) -0.066(3) -0.008(3)
O2 0.0426(19) 0.0470(19) 0.079(2) -0.0018(18) 0.0132(17) 0.0042(16)
O3 0.089(3) 0.050(2) 0.056(2) 0.0078(16) -0.0052(19) 0.010(2)
O4 0.075(3) 0.061(2) 0.068(2) 0.0014(18) 0.012(2) 0.016(2)
O5 0.044(2) 0.067(3) 0.081(2) -0.0143(19) -0.0029(19) -0.003(2)
O6 0.059(2) 0.053(2) 0.066(2) -0.0167(17) -0.0072(18) 0.0088(19)
S1 0.0582(9) 0.0486(8) 0.0987(11) 0.0049(7) 0.0077(8) -0.0067(7)

loop_
_atom_type_symbol
_atom_type_description
_atom_type_scat_dispersion_real
_atom_type_scat_dispersion_imag
_atom_type_scat_source
C C 0.0033 0.0016 'International Tables Vol C Tables 4.2.6.8 and 6.1.1.4'
H H 0.0000 0.0000 'International Tables Vol C Tables 4.2.6.8 and 6.1.1.4'
N N 0.0061 0.0033 'International Tables Vol C Tables 4.2.6.8 and 6.1.1.4'
O O 0.0106 0.0060 'International Tables Vol C Tables 4.2.6.8 and 6.1.1.4'
S S 0.1246 0.1234 'International Tables Vol C Tables 4.2.6.8 and 6.1.1.4'

loop_
_geom_angle_atom_site_label_1
_geom_angle_atom_site_label_2
_geom_angle_atom_site_label_3
_geom_angle
C2 C1 C6 117.8(5)
C2 C1 C7 118.4(5)
C6 C1 C7 123.8(4)
C1 C2 H2 118.7
C3 C2 C1 122.7(6)
C3 C2 H2 118.7
C2 C3 H3 120.2
C2 C3 C4 119.5(6)
C4 C3 H3 120.2
C3 C4 H4 120.0
C5 C4 C3 120.0(6)
C5 C4 H4 120.0
C4 C5 H5 119.7
C4 C5 C6 120.6(7)
C6 C5 H5 119.7
C1 C6 C5 119.5(6)
C1 C6 H6 120.3
C5 C6 H6 120.3
C1 C7 H7 105.7
C1 C7 C8 113.5(3)
C1 C7 C9 113.7(4)
C8 C7 H7 105.7
C9 C7 H7 105.7
C9 C7 C8 111.8(3)
C7 C8 H8 109.1
C12 C8 C7 110.4(4)
C12 C8 H8 109.1
C16 C8 C7 109.5(3)
C16 C8 H8 109.1
C16 C8 C12 109.6(4)
C7 C9 H9 107.0
C10 C9 C7 109.6(4)
C10 C9 H9 107.0
C14 C9 C7 117.5(4)
C14 C9 H9 107.0
C14 C9 C10 108.3(4)
O5 C10 C9 124.8(5)
O5 C10 O6 125.1(5)
O6 C10 C9 110.0(4)
H11A C11 H11B 109.5
H11A C11 H11C 109.5
H11B C11 H11C 109.5
O6 C11 H11A 109.5
O6 C11 H11B 109.5
O6 C11 H11C 109.5
C8 C12 H12A 108.9
C8 C12 H12B 108.9
H12A C12 H12B 107.7
C13 C12 C8 113.6(4)
C13 C12 H12A 108.9
C13 C12 H12B 108.9
C12 C13 H13A 109.5
C12 C13 H13B 109.5
C12 C13 H13C 109.5
H13A C13 H13B 109.5
H13A C13 H13C 109.5
H13B C13 H13C 109.5
O3 C14 C9 109.1(4)
O4 C14 C9 126.4(4)
O4 C14 O3 124.5(5)
H15A C15 H15B 109.5
H15A C15 H15C 109.5
H15B C15 H15C 109.5
O3 C15 H15A 109.5
O3 C15 H15B 109.5
O3 C15 H15C 109.5
N1 C16 C8 131.4(4)
N1 C16 O2 118.4(4)
O2 C16 C8 110.2(4)
H17A C17 H17B 109.5
H17A C17 H17C 109.5
H17B C17 H17C 109.5
O2 C17 H17A 109.5
O2 C17 H17B 109.5
O2 C17 H17C 109.5
C19 C18 C21 111.3(5)
C19 C18 S1 108.0(4)
C20 C18 C19 112.2(6)
C20 C18 C21 110.5(5)
C20 C18 S1 110.6(4)
C21 C18 S1 103.9(4)
C18 C19 H19A 109.5
C18 C19 H19B 109.5
C18 C19 H19C 109.5
H19A C19 H19B 109.5
H19A C19 H19C 109.5
H19B C19 H19C 109.5
C18 C20 H20A 109.5
C18 C20 H20B 109.5
C18 C20 H20C 109.5
H20A C20 H20B 109.5
H20A C20 H20C 109.5
H20B C20 H20C 109.5
C18 C21 H21A 109.5
C18 C21 H21B 109.5
C18 C21 H21C 109.5
H21A C21 H21B 109.5
H21A C21 H21C 109.5
H21B C21 H21C 109.5
C16 N1 S1 118.5(3)
C16 O2 C17 118.6(4)
C14 O3 C15 115.9(4)
C10 O6 C11 116.3(4)
N1 S1 C18 95.9(2)
O1 S1 C18 106.5(2)
O1 S1 N1 105.8(2)

loop_
_geom_bond_atom_site_label_1
_geom_bond_atom_site_label_2
_geom_bond_distance
C1 C2 1.377(7)
C1 C6 1.387(7)
C1 C7 1.517(6)
C2 H2 0.9300
C2 C3 1.365(8)
C3 H3 0.9300
C3 C4 1.380(9)
C4 H4 0.9300
C4 C5 1.348(9)
C5 H5 0.9300
C5 C6 1.421(8)
C6 H6 0.9300
C7 H7 0.9800
C7 C8 1.556(6)
C7 C9 1.554(6)
C8 H8 0.9800
C8 C12 1.533(6)
C8 C16 1.510(6)
C9 H9 0.9800
C9 C10 1.528(6)
C9 C14 1.513(6)
C10 O5 1.197(5)
C10 O6 1.329(6)
C11 H11A 0.9600
C11 H11B 0.9600
C11 H11C 0.9600
C11 O6 1.455(6)
C12 H12A 0.9700
C12 H12B 0.9700
C12 C13 1.519(7)
C13 H13A 0.9600
C13 H13B 0.9600
C13 H13C 0.9600
C14 O3 1.334(5)
C14 O4 1.197(5)
C15 H15A 0.9600
C15 H15B 0.9600
C15 H15C 0.9600
C15 O3 1.450(6)
C16 N1 1.276(6)
C16 O2 1.333(5)
C17 H17A 0.9600
C17 H17B 0.9600
C17 H17C 0.9600
C17 O2 1.452(6)
C18 C19 1.507(8)
C18 C20 1.500(7)
C18 C21 1.527(8)
C18 S1 1.826(5)
C19 H19A 0.9600
C19 H19B 0.9600
C19 H19C 0.9600
C20 H20A 0.9600
C20 H20B 0.9600
C20 H20C 0.9600
C21 H21A 0.9600
C21 H21B 0.9600
C21 H21C 0.9600
N1 S1 1.700(4)
O1 S1 1.486(4)

loop_
_geom_torsion_atom_site_label_1
_geom_torsion_atom_site_label_2
_geom_torsion_atom_site_label_3
_geom_torsion_atom_site_label_4
_geom_torsion
C1 C2 C3 C4 2.0(9)
C1 C7 C8 C12 55.2(5)
C1 C7 C8 C16 175.9(4)
C1 C7 C9 C10 -53.2(5)
C1 C7 C9 C14 70.9(5)
C2 C1 C6 C5 -0.4(7)
C2 C1 C7 C8 -134.2(4)
C2 C1 C7 C9 96.5(5)
C2 C3 C4 C5 -2.2(10)
C3 C4 C5 C6 1.2(10)
C4 C5 C6 C1 0.1(9)
C6 C1 C2 C3 -0.6(8)
C6 C1 C7 C8 44.5(6)
C6 C1 C7 C9 -84.8(5)
C7 C1 C2 C3 178.1(5)
C7 C1 C6 C5 -179.1(4)
C7 C8 C12 C13 -177.2(4)
C7 C8 C16 N1 125.2(5)
C7 C8 C16 O2 -55.4(4)
C7 C9 C10 O5 110.7(5)
C7 C9 C10 O6 -67.9(4)
C7 C9 C14 O3 165.1(4)
C7 C9 C14 O4 -14.6(7)
C8 C7 C9 C10 176.7(4)
C8 C7 C9 C14 -59.2(5)
C8 C16 N1 S1 -1.8(7)
C8 C16 O2 C17 -175.5(4)
C9 C7 C8 C12 -174.6(4)
C9 C7 C8 C16 -53.9(5)
C9 C10 O6 C11 179.3(4)
C9 C14 O3 C15 -179.4(4)
C10 C9 C14 O3 -70.2(4)
C10 C9 C14 O4 110.1(5)
C12 C8 C16 N1 -113.6(5)
C12 C8 C16 O2 65.8(5)
C14 C9 C10 O5 -18.6(6)
C14 C9 C10 O6 162.8(4)
C16 C8 C12 C13 62.1(6)
C16 N1 S1 C18 146.8(4)
C16 N1 S1 O1 -104.1(4)
C19 C18 S1 N1 -62.5(4)
C19 C18 S1 O1 -170.9(4)
C20 C18 S1 N1 60.6(4)
C20 C18 S1 O1 -47.8(5)
C21 C18 S1 N1 179.2(4)
C21 C18 S1 O1 70.7(4)
N1 C16 O2 C17 4.0(6)
O2 C16 N1 S1 178.8(3)
O4 C14 O3 C15 0.2(7)
O5 C10 O6 C11 0.8(7)
